data_4315614
loop_
_publ_author_name
'Marina A. Katkova'
'Tatyana V. Balashova'
'Vasilii A. Ilichev'
'Alexey N. Konev'
'Nikolai A. Isachenkov'
'Georgy K. Fukin'
'Sergey Yu. Ketkov'
'Mikhail N. Bochkarev'

_publ_section_title
;
 Synthesis, Structures, and Electroluminescent Properties of Scandium
 N,O-Chelated Complexes toward Near-White Organic Light-Emitting Diodes
;
_journal_name_full 'Inorganic Chemistry'
_journal_page_first 5094
_journal_page_last 5100
_journal_paper_doi 10.1021/ic1002429
_journal_volume 49
_journal_year 2010
_chemical_formula_sum 'C47 H43 N6 O5 Sc'
_chemical_formula_weight 816.83
_chemical_name_systematic
; 
 ? 
;
_space_group_IT_number 2
_symmetry_cell_setting triclinic
_symmetry_space_group_name_Hall '-P 1'
_symmetry_space_group_name_H-M 'P -1'
_atom_sites_solution_hydrogens difmap
_atom_sites_solution_primary patt
_atom_sites_solution_secondary difmap
_audit_creation_method SHELXL-97
_cell_angle_alpha 90.1750(10)
_cell_angle_beta 93.0600(10)
_cell_angle_gamma 109.6450(10)
_cell_formula_units_Z 2
_cell_length_a 9.3688(5)
_cell_length_b 10.6914(6)
_cell_length_c 20.7119(11)
_cell_measurement_reflns_used 800
_cell_measurement_temperature 100(2)
_cell_measurement_theta_max 29
_cell_measurement_theta_min 2
_cell_volume 1950.59(18)
_computing_cell_refinement 'Bruker SMART'
_computing_data_collection 'Bruker SMART'
_computing_data_reduction 'Bruker SHELXTL'
_computing_molecular_graphics 'Bruker SHELXTL'
_computing_publication_material 'Bruker SHELXTL'
_computing_structure_refinement 'SHELXL-97 (Sheldrick, 2008)'
_computing_structure_solution 'SHELXS-97 (Sheldrick, 2008)'
_diffrn_ambient_temperature 100(2)
_diffrn_measured_fraction_theta_full 0.995
_diffrn_measured_fraction_theta_max 0.995
_diffrn_radiation_monochromator graphite
_diffrn_radiation_source 'fine-focus sealed tube'
_diffrn_radiation_type MoK\a
_diffrn_radiation_wavelength 0.71073
_diffrn_reflns_av_R_equivalents 0.0665
_diffrn_reflns_av_sigmaI/netI 0.1043
_diffrn_reflns_limit_h_max 11
_diffrn_reflns_limit_h_min -11
_diffrn_reflns_limit_k_max 13
_diffrn_reflns_limit_k_min -13
_diffrn_reflns_limit_l_max 25
_diffrn_reflns_limit_l_min -25
_diffrn_reflns_number 17152
_diffrn_reflns_theta_full 26.00
_diffrn_reflns_theta_max 26.00
_diffrn_reflns_theta_min 2.31
_exptl_absorpt_coefficient_mu 0.247
_exptl_absorpt_correction_T_max 0.9829
_exptl_absorpt_correction_T_min 0.9252
_exptl_absorpt_correction_type multi-scan
_exptl_absorpt_process_details 'SADABS (Sheldrick, 2008)'
_exptl_crystal_colour colorless
_exptl_crystal_density_diffrn 1.391
_exptl_crystal_density_method 'not measured'
_exptl_crystal_description plate
_exptl_crystal_F_000 856
_exptl_crystal_size_max 0.32
_exptl_crystal_size_mid 0.15
_exptl_crystal_size_min 0.07
_refine_diff_density_max 0.681
_refine_diff_density_min -0.393
_refine_diff_density_rms 0.066
_refine_ls_extinction_method none
_refine_ls_goodness_of_fit_ref 0.976
_refine_ls_hydrogen_treatment mixed
_refine_ls_matrix_type full
_refine_ls_number_parameters 697
_refine_ls_number_reflns 7648
_refine_ls_number_restraints 18
_refine_ls_restrained_S_all 0.986
_refine_ls_R_factor_all 0.1035
_refine_ls_R_factor_gt 0.0558
_refine_ls_shift/su_max 0.002
_refine_ls_shift/su_mean 0.000
_refine_ls_structure_factor_coef Fsqd
_refine_ls_weighting_details 'calc w=1/[\s^2^(Fo^2^)+(0.0349P)^2^+0.0000P] where P=(Fo^2^+2Fc^2^)/3'
_refine_ls_weighting_scheme calc
_refine_ls_wR_factor_gt 0.1047
_refine_ls_wR_factor_ref 0.1145
_reflns_number_gt 4548
_reflns_number_total 7648
_reflns_threshold_expression >2sigma(I)
_cod_data_source_file ic1002429_si_001.cif
_cod_data_source_block scnonm
_cod_depositor_comments
;
The following automatic conversions were performed:

'_symmetry_cell_setting' value 'Triclinic' changed to 'triclinic'
according to the built-in table from CIF Core dictionary named
'cif_core.dic' version 2.4.1 from 2010-06-29.

Automatic conversion script
Id: cif_fix_values 1646 2011-03-28 12:23:43Z adriana 
;
_cod_database_code 4315614

loop_
_symmetry_equiv_pos_as_xyz
'x, y, z'
'-x, -y, -z'

loop_
_atom_site_label
_atom_site_type_symbol
_atom_site_fract_x
_atom_site_fract_y
_atom_site_fract_z
_atom_site_U_iso_or_equiv
_atom_site_adp_type
_atom_site_occupancy
_atom_site_symmetry_multiplicity
_atom_site_calc_flag
_atom_site_refinement_flags
_atom_site_disorder_assembly
_atom_site_disorder_group
Sc1 Sc 0.40742(4) 0.46926(3) 0.254742(17) 0.02417(9) Uani 1 1 d . . .
O1A O 0.42160(13) 0.65786(11) 0.26506(6) 0.0279(3) Uani 1 1 d . . .
N1A N 0.38719(15) 0.47846(13) 0.36246(7) 0.0237(4) Uani 1 1 d . . .
N2A N 0.34268(16) 0.54922(14) 0.45788(7) 0.0268(4) Uani 1 1 d . . .
H1A H 0.319(2) 0.6017(17) 0.4856(9) 0.043(6) Uiso 1 1 d . . .
C1A C 0.44212(19) 0.75126(17) 0.31031(9) 0.0257(5) Uani 1 1 d . . .
C2A C 0.4762(2) 0.88356(17) 0.29199(9) 0.0282(5) Uani 1 1 d . . .
H2A H 0.4790(19) 0.9015(16) 0.2472(8) 0.035(5) Uiso 1 1 d . . .
C3A C 0.4986(2) 0.98374(18) 0.33785(10) 0.0312(5) Uani 1 1 d . . .
H3A H 0.528(2) 1.0783(18) 0.3228(9) 0.045(6) Uiso 1 1 d . . .
C4A C 0.4898(2) 0.95370(18) 0.40255(10) 0.0310(5) Uani 1 1 d . . .
H4A H 0.4987(17) 1.0174(15) 0.4299(8) 0.025(5) Uiso 1 1 d . . .
C5A C 0.4548(2) 0.82562(18) 0.42114(9) 0.0280(5) Uani 1 1 d . . .
H5A H 0.4508(17) 0.8053(14) 0.4635(8) 0.019(4) Uiso 1 1 d . . .
C6A C 0.42901(18) 0.72105(17) 0.37631(9) 0.0231(5) Uani 1 1 d . . .
C7A C 0.38750(18) 0.58444(17) 0.39746(8) 0.0238(5) Uani 1 1 d . . .
C8A C 0.30934(19) 0.41434(17) 0.46336(9) 0.0255(5) Uani 1 1 d . . .
C9A C 0.25933(19) 0.32962(19) 0.51414(9) 0.0296(5) Uani 1 1 d . . .
H9A H 0.2365(18) 0.3635(16) 0.5544(8) 0.030(5) Uiso 1 1 d . . .
C10A C 0.2355(2) 0.19746(18) 0.50267(9) 0.0309(5) Uani 1 1 d . . .
H10A H 0.2015(17) 0.1336(14) 0.5342(8) 0.020(5) Uiso 1 1 d . . .
C11A C 0.2613(2) 0.15107(18) 0.44243(9) 0.0307(5) Uani 1 1 d . . .
H11A H 0.2363(19) 0.0480(17) 0.4355(9) 0.042(6) Uiso 1 1 d . . .
C12A C 0.3121(2) 0.23561(17) 0.39229(9) 0.0275(5) Uani 1 1 d . . .
H12A H 0.3260(18) 0.2009(15) 0.3517(8) 0.029(5) Uiso 1 1 d . . .
C13A C 0.33744(18) 0.37011(17) 0.40365(9) 0.0235(5) Uani 1 1 d . . .
O1B O 0.17761(13) 0.37440(11) 0.23948(6) 0.0272(3) Uani 1 1 d . . .
N1B N 0.38575(15) 0.48542(13) 0.14681(7) 0.0239(4) Uani 1 1 d . . .
N2B N 0.26913(16) 0.43443(14) 0.04894(7) 0.0247(4) Uani 1 1 d . . .
H1B H 0.200(2) 0.3913(17) 0.0191(9) 0.042(6) Uiso 1 1 d . . .
C1B C 0.13021(19) 0.26663(17) 0.20057(9) 0.0259(5) Uani 1 1 d . . .
C2B C 0.0389(2) 0.14442(18) 0.22231(9) 0.0284(5) Uani 1 1 d . . .
H2B H 0.0116(17) 0.1400(15) 0.2634(8) 0.025(5) Uiso 1 1 d . . .
C3B C -0.0130(2) 0.03422(18) 0.18193(10) 0.0316(6) Uani 1 1 d . . .
H3B H -0.0748(18) -0.0486(16) 0.1954(8) 0.031(5) Uiso 1 1 d . . .
C4B C 0.0234(2) 0.04169(17) 0.11774(9) 0.0288(5) Uani 1 1 d . . .
H4B H -0.0093(16) -0.0329(14) 0.0920(7) 0.016(4) Uiso 1 1 d . . .
C5B C 0.1145(2) 0.15972(17) 0.09509(9) 0.0269(5) Uani 1 1 d . . .
H5B H 0.1435(17) 0.1650(15) 0.0543(8) 0.025(5) Uiso 1 1 d . . .
C6B C 0.17122(19) 0.27284(17) 0.13542(9) 0.0242(5) Uani 1 1 d . . .
C7B C 0.27487(19) 0.39636(16) 0.11120(8) 0.0233(5) Uani 1 1 d . . .
C8B C 0.38267(19) 0.55554(17) 0.04271(9) 0.0257(5) Uani 1 1 d . . .
C9B C 0.4255(2) 0.63898(18) -0.00835(9) 0.0285(5) Uani 1 1 d . . .
H9B H 0.3804(19) 0.6156(16) -0.0484(8) 0.035(5) Uiso 1 1 d . . .
C10B C 0.5436(2) 0.75599(18) 0.00342(9) 0.0307(5) Uani 1 1 d . . .
H10B H 0.5799(18) 0.8180(15) -0.0317(8) 0.027(5) Uiso 1 1 d . . .
C11B C 0.6177(2) 0.78717(18) 0.06486(10) 0.0315(5) Uani 1 1 d . . .
H11B H 0.6976(16) 0.8657(14) 0.0717(7) 0.017(4) Uiso 1 1 d . . .
C12B C 0.5755(2) 0.70548(18) 0.11618(9) 0.0279(5) Uani 1 1 d . . .
H12B H 0.6269(18) 0.7265(15) 0.1615(8) 0.028(5) Uiso 1 1 d . . .
C13B C 0.45567(18) 0.58636(16) 0.10477(8) 0.0225(5) Uani 1 1 d . . .
O1C O 0.43551(13) 0.29020(11) 0.24997(6) 0.0269(3) Uani 1 1 d . . .
N1C N 0.67503(16) 0.52796(14) 0.25354(7) 0.0247(4) Uani 1 1 d . . .
N2C N 0.89335(16) 0.48918(15) 0.24510(7) 0.0296(4) Uani 1 1 d D . .
H1C H 0.9676(8) 0.4560(11) 0.2415(10) 0.075(8) Uiso 1 1 d D . .
C1C C 0.51350(19) 0.24342(17) 0.21037(8) 0.0240(5) Uani 1 1 d . . .
C2C C 0.4468(2) 0.12018(17) 0.17948(9) 0.0275(5) Uani 1 1 d . . .
H2C H 0.3402(18) 0.0711(15) 0.1892(8) 0.029(5) Uiso 1 1 d . . .
C3C C 0.5292(2) 0.06984(18) 0.13935(9) 0.0313(5) Uani 1 1 d . . .
H3C H 0.479(2) -0.0155(17) 0.1203(9) 0.042(6) Uiso 1 1 d . . .
C4C C 0.6787(2) 0.14053(18) 0.12894(9) 0.0318(5) Uani 1 1 d . . .
H4C H 0.7347(18) 0.1008(15) 0.1013(8) 0.026(5) Uiso 1 1 d . . .
C5C C 0.7470(2) 0.26316(18) 0.15893(9) 0.0286(5) Uani 1 1 d . . .
H5C H 0.8510(18) 0.3122(15) 0.1515(8) 0.027(5) Uiso 1 1 d . . .
C6C C 0.6660(2) 0.31605(17) 0.19949(9) 0.0259(5) Uani 1 1 d . . .
C7C C 0.7408(2) 0.44255(17) 0.23258(8) 0.0261(5) Uani 1 1 d . . .
C8C C 0.9313(2) 0.61119(18) 0.27668(9) 0.0279(5) Uani 1 1 d . . .
C9C C 1.0701(2) 0.6971(2) 0.30089(10) 0.0380(6) Uani 1 1 d . . .
H9C H 1.164(2) 0.6759(19) 0.2989(10) 0.060(7) Uiso 1 1 d . . .
C10C C 1.0699(2) 0.8136(2) 0.32947(10) 0.0367(6) Uani 1 1 d . . .
H10C H 1.1652(18) 0.8812(15) 0.3461(8) 0.025(5) Uiso 1 1 d . . .
C11C C 0.9358(2) 0.84156(19) 0.33407(9) 0.0346(6) Uani 1 1 d . . .
H11C H 0.9469(18) 0.9343(16) 0.3546(8) 0.032(5) Uiso 1 1 d . . .
C12C C 0.7971(2) 0.75303(18) 0.31024(9) 0.0283(5) Uani 1 1 d . . .
H12C H 0.7092(18) 0.7799(15) 0.3123(8) 0.027(5) Uiso 1 1 d . . .
C13C C 0.7962(2) 0.63541(18) 0.28159(9) 0.0259(5) Uani 1 1 d . . .
O1SA O 0.73596(14) 0.29937(12) 0.44977(6) 0.0347(4) Uani 1 1 d . . .
C1SA C 0.7601(2) 0.3414(2) 0.38407(10) 0.0391(6) Uani 1 1 d . . .
H1SA H 0.8154(19) 0.4405(16) 0.3812(8) 0.036(5) Uiso 1 1 d . . .
H1SB H 0.661(2) 0.3139(19) 0.3632(10) 0.061(7) Uiso 1 1 d . . .
C2SA C 0.8670(2) 0.2741(2) 0.35818(10) 0.0428(6) Uani 1 1 d . . .
H2SA H 0.966(2) 0.3386(19) 0.3485(10) 0.060(7) Uiso 1 1 d . . .
H2SB H 0.815(2) 0.2218(19) 0.3172(10) 0.063(7) Uiso 1 1 d . . .
C3SA C 0.8858(2) 0.1844(2) 0.41164(10) 0.0365(6) Uani 1 1 d . . .
H3SA H 0.9847(19) 0.1719(16) 0.4149(8) 0.036(5) Uiso 1 1 d . . .
H3SB H 0.812(2) 0.0960(17) 0.4086(9) 0.042(6) Uiso 1 1 d . . .
C4SA C 0.8563(2) 0.2512(2) 0.47058(10) 0.0434(6) Uani 1 1 d . . .
H4SA H 0.8319(19) 0.2005(16) 0.5087(9) 0.036(5) Uiso 1 1 d . . .
H4SB H 0.964(2) 0.3313(18) 0.4855(9) 0.052(6) Uiso 1 1 d . . .
O1SB O 0.95020(14) 0.70602(13) 0.04601(6) 0.0354(4) Uani 1 1 d . A .
C1SB C 1.10215(13) 0.7474(3) 0.02493(5) 0.0631(8) Uani 1 1 d D A .
H1SC H 1.1216 0.8259 -0.0029 0.076 Uiso 1 1 calc R . .
H1SD H 1.1200 0.6749 0.0004 0.076 Uiso 1 1 calc R . .
C2SB C 1.20234(10) 0.78147(10) 0.08643(3) 0.0558(8) Uani 1 1 d D . .
H2SC H 1.309(2) 0.7797(17) 0.0751(9) 0.044(6) Uiso 1 1 d . . .
H2SD H 1.219(3) 0.867(3) 0.0918(13) 0.112(10) Uiso 1 1 d . . .
C3SB C 1.10666(9) 0.7285(3) 0.14310(4) 0.040(2) Uani 0.223(4) 1 d PDU A 1
H3SC H 1.1048 0.8014 0.1722 0.048 Uiso 0.223(4) 1 calc PR A 1
H3SD H 1.1444 0.6660 0.1681 0.048 Uiso 0.223(4) 1 calc PR A 1
C3SQ C 1.11399(8) 0.66755(12) 0.12711(7) 0.0601(10) Uani 0.777(4) 1 d PDU A 2
H3SE H 1.1314 0.5843 0.1152 0.072 Uiso 0.777(4) 1 calc PR A 2
H3SF H 1.1414 0.6873 0.1738 0.072 Uiso 0.777(4) 1 calc PR A 2
C4SB C 0.95187(8) 0.65816(16) 0.11063(8) 0.0393(6) Uani 1 1 d D . .
H4SC H 0.915(2) 0.5681(18) 0.1091(9) 0.047 Uiso 1 1 d . . .
H4SD H 0.906(2) 0.703(2) 0.1427(10) 0.066(7) Uiso 1 1 d . . .

loop_
_atom_site_aniso_label
_atom_site_aniso_U_11
_atom_site_aniso_U_22
_atom_site_aniso_U_33
_atom_site_aniso_U_23
_atom_site_aniso_U_13
_atom_site_aniso_U_12
Sc1 0.02485(17) 0.02829(17) 0.01940(18) -0.00284(14) 0.00004(15) 0.00919(14)
O1A 0.0353(7) 0.0283(6) 0.0195(7) -0.0019(5) 0.0015(6) 0.0100(5)
N1A 0.0207(7) 0.0265(8) 0.0220(8) -0.0026(6) 0.0004(7) 0.0057(6)
N2A 0.0284(8) 0.0329(8) 0.0190(8) -0.0028(7) 0.0012(7) 0.0103(6)
C1A 0.0223(8) 0.0323(9) 0.0229(10) -0.0027(8) 0.0000(8) 0.0099(7)
C2A 0.0266(9) 0.0292(9) 0.0293(11) -0.0024(8) -0.0008(9) 0.0103(7)
C3A 0.0297(10) 0.0253(9) 0.0382(12) 0.0017(9) 0.0036(9) 0.0083(8)
C4A 0.0297(9) 0.0280(9) 0.0351(11) -0.0112(9) -0.0011(9) 0.0099(8)
C5A 0.0261(9) 0.0346(10) 0.0238(10) -0.0046(8) 0.0004(8) 0.0109(8)
C6A 0.0161(8) 0.0264(9) 0.0242(10) -0.0042(8) -0.0011(8) 0.0041(7)
C7A 0.0181(8) 0.0338(9) 0.0192(9) -0.0017(8) -0.0011(8) 0.0088(7)
C8A 0.0251(9) 0.0295(9) 0.0227(10) -0.0015(8) -0.0031(8) 0.0111(7)
C9A 0.0247(9) 0.0453(10) 0.0224(10) 0.0015(9) 0.0012(8) 0.0164(8)
C10A 0.0330(10) 0.0363(10) 0.0241(10) 0.0093(8) 0.0041(9) 0.0121(8)
C11A 0.0268(9) 0.0340(9) 0.0350(11) 0.0027(9) 0.0025(9) 0.0150(7)
C12A 0.0275(9) 0.0317(9) 0.0246(10) -0.0025(8) -0.0004(8) 0.0122(7)
C13A 0.0192(8) 0.0270(9) 0.0243(10) 0.0023(8) -0.0002(8) 0.0082(7)
O1B 0.0249(6) 0.0303(6) 0.0234(7) -0.0037(5) 0.0038(6) 0.0050(5)
N1B 0.0204(7) 0.0268(8) 0.0225(8) -0.0009(6) -0.0009(7) 0.0058(6)
N2B 0.0249(7) 0.0277(8) 0.0203(8) -0.0059(7) -0.0029(7) 0.0078(6)
C1B 0.0227(9) 0.0275(9) 0.0279(10) -0.0048(8) -0.0020(8) 0.0095(7)
C2B 0.0295(9) 0.0318(10) 0.0233(10) 0.0022(8) 0.0042(9) 0.0091(8)
C3B 0.0262(10) 0.0251(9) 0.0388(12) 0.0013(9) 0.0028(9) 0.0025(8)
C4B 0.0249(9) 0.0253(9) 0.0343(11) -0.0073(8) -0.0024(9) 0.0068(7)
C5B 0.0273(9) 0.0322(9) 0.0226(10) -0.0038(8) 0.0001(8) 0.0121(7)
C6B 0.0214(8) 0.0272(9) 0.0248(10) 0.0012(8) 0.0021(8) 0.0089(7)
C7B 0.0254(9) 0.0279(9) 0.0186(9) -0.0041(7) -0.0015(8) 0.0122(7)
C8B 0.0268(9) 0.0318(9) 0.0222(10) -0.0041(8) 0.0015(8) 0.0147(7)
C9B 0.0325(9) 0.0386(10) 0.0198(10) 0.0005(8) 0.0039(8) 0.0187(8)
C10B 0.0343(10) 0.0331(10) 0.0273(10) 0.0085(8) 0.0106(9) 0.0133(8)
C11B 0.0260(9) 0.0287(10) 0.0385(12) -0.0015(9) 0.0041(9) 0.0072(8)
C12B 0.0260(9) 0.0295(9) 0.0290(11) 0.0011(8) 0.0060(9) 0.0100(7)
C13B 0.0209(8) 0.0266(9) 0.0221(10) -0.0016(8) 0.0043(8) 0.0103(7)
O1C 0.0281(6) 0.0295(6) 0.0231(7) -0.0036(5) 0.0029(6) 0.0097(5)
N1C 0.0243(7) 0.0275(8) 0.0205(8) -0.0008(6) 0.0008(7) 0.0066(6)
N2C 0.0222(7) 0.0385(8) 0.0277(9) -0.0036(7) -0.0017(7) 0.0103(6)
C1C 0.0253(8) 0.0286(9) 0.0202(9) 0.0027(8) -0.0013(8) 0.0123(7)
C2C 0.0305(9) 0.0264(9) 0.0265(10) 0.0007(8) 0.0009(9) 0.0109(7)
C3C 0.0380(10) 0.0278(9) 0.0276(11) -0.0043(8) -0.0024(9) 0.0109(8)
C4C 0.0363(10) 0.0363(10) 0.0268(11) -0.0017(9) 0.0053(9) 0.0169(8)
C5C 0.0257(9) 0.0337(10) 0.0276(11) 0.0000(8) 0.0025(9) 0.0113(8)
C6C 0.0297(9) 0.0274(9) 0.0208(10) 0.0002(8) -0.0014(8) 0.0103(7)
C7C 0.0276(9) 0.0310(9) 0.0178(9) 0.0031(8) -0.0007(8) 0.0077(8)
C8C 0.0277(9) 0.0299(9) 0.0245(10) -0.0007(8) 0.0008(9) 0.0078(8)
C9C 0.0271(10) 0.0481(12) 0.0351(12) -0.0096(10) -0.0051(10) 0.0089(9)
C10C 0.0234(10) 0.0449(12) 0.0331(11) -0.0130(10) -0.0031(9) 0.0010(9)
C11C 0.0379(11) 0.0356(11) 0.0250(11) -0.0055(9) 0.0032(9) 0.0054(9)
C12C 0.0265(9) 0.0323(10) 0.0255(10) -0.0024(8) 0.0028(9) 0.0091(8)
C13C 0.0244(9) 0.0321(10) 0.0170(9) 0.0010(8) 0.0006(8) 0.0042(8)
O1SA 0.0396(7) 0.0487(7) 0.0235(7) 0.0010(6) 0.0039(6) 0.0248(6)
C1SA 0.0520(12) 0.0448(11) 0.0265(11) 0.0056(9) 0.0131(10) 0.0228(9)
C2SA 0.0449(11) 0.0571(12) 0.0333(12) -0.0004(10) 0.0092(10) 0.0252(9)
C3SA 0.0293(10) 0.0461(11) 0.0385(12) 0.0014(10) 0.0020(10) 0.0187(8)
C4SA 0.0468(11) 0.0643(12) 0.0288(12) 0.0032(10) -0.0002(10) 0.0317(9)
O1SB 0.0238(6) 0.0545(8) 0.0238(7) -0.0004(6) -0.0009(6) 0.0081(6)
C1SB 0.0276(11) 0.1151(19) 0.0470(14) 0.0295(14) 0.0080(11) 0.0233(12)
C2SB 0.0282(10) 0.0377(11) 0.100(2) -0.0312(12) -0.0175(13) 0.0118(9)
C3SB 0.042(3) 0.050(3) 0.043(3) -0.009(3) -0.001(3) 0.035(2)
C3SQ 0.0473(14) 0.106(2) 0.0424(17) 0.0042(15) 0.0131(13) 0.0454(13)
C4SB 0.0433(12) 0.0460(12) 0.0263(11) 0.0023(10) -0.0001(10) 0.0122(10)

loop_
_atom_type_symbol
_atom_type_description
_atom_type_scat_dispersion_real
_atom_type_scat_dispersion_imag
_atom_type_scat_source
C C 0.0033 0.0016 'International Tables Vol C Tables 4.2.6.8 and 6.1.1.4'
H H 0.0000 0.0000 'International Tables Vol C Tables 4.2.6.8 and 6.1.1.4'
N N 0.0061 0.0033 'International Tables Vol C Tables 4.2.6.8 and 6.1.1.4'
O O 0.0106 0.0060 'International Tables Vol C Tables 4.2.6.8 and 6.1.1.4'
Sc Sc 0.2519 0.3716 'International Tables Vol C Tables 4.2.6.8 and 6.1.1.4'

loop_
_geom_angle_atom_site_label_1
_geom_angle_atom_site_label_2
_geom_angle_atom_site_label_3
_geom_angle
_geom_angle_site_symmetry_1
_geom_angle_site_symmetry_3
_geom_angle_publ_flag
O1A Sc1 O1C 169.02(5) . . ?
O1A Sc1 O1B 102.23(5) . . ?
O1C Sc1 O1B 88.61(5) . . ?
O1A Sc1 N1B 89.93(5) . . ?
O1C Sc1 N1B 93.68(5) . . ?
O1B Sc1 N1B 80.56(5) . . ?
O1A Sc1 N1A 80.39(5) . . ?
O1C Sc1 N1A 97.68(5) . . ?
O1B Sc1 N1A 91.61(5) . . ?
N1B Sc1 N1A 166.04(6) . . ?
O1A Sc1 N1C 91.98(5) . . ?
O1C Sc1 N1C 77.57(5) . . ?
O1B Sc1 N1C 163.66(5) . . ?
N1B Sc1 N1C 91.55(5) . . ?
N1A Sc1 N1C 98.77(5) . . ?
C1A O1A Sc1 141.10(12) . . ?
C7A N1A C13A 105.37(14) . . ?
C7A N1A Sc1 126.49(12) . . ?
C13A N1A Sc1 126.68(11) . . ?
C7A N2A C8A 108.84(15) . . ?
O1A C1A C2A 119.16(16) . . ?
O1A C1A C6A 121.88(16) . . ?
C2A C1A C6A 118.95(17) . . ?
C3A C2A C1A 120.80(18) . . ?
C4A C3A C2A 119.84(17) . . ?
C5A C4A C3A 120.13(18) . . ?
C4A C5A C6A 121.89(18) . . ?
C5A C6A C1A 118.35(16) . . ?
C5A C6A C7A 120.69(16) . . ?
C1A C6A C7A 120.96(16) . . ?
N1A C7A N2A 111.00(15) . . ?
N1A C7A C6A 126.89(16) . . ?
N2A C7A C6A 122.11(16) . . ?
N2A C8A C9A 131.99(17) . . ?
N2A C8A C13A 105.45(15) . . ?
C9A C8A C13A 122.56(17) . . ?
C10A C9A C8A 116.71(18) . . ?
C9A C10A C11A 121.39(17) . . ?
C12A C11A C10A 121.74(18) . . ?
C11A C12A C13A 117.24(17) . . ?
C8A C13A C12A 120.34(16) . . ?
C8A C13A N1A 109.34(15) . . ?
C12A C13A N1A 130.31(17) . . ?
C1B O1B Sc1 118.02(11) . . ?
C7B N1B C13B 105.66(14) . . ?
C7B N1B Sc1 121.21(11) . . ?
C13B N1B Sc1 132.42(11) . . ?
C7B N2B C8B 108.38(13) . . ?
O1B C1B C2B 121.38(17) . . ?
O1B C1B C6B 121.10(15) . . ?
C2B C1B C6B 117.52(16) . . ?
C3B C2B C1B 121.46(18) . . ?
C2B C3B C4B 120.83(16) . . ?
C5B C4B C3B 119.18(17) . . ?
C4B C5B C6B 121.19(17) . . ?
C5B C6B C1B 119.76(15) . . ?
C5B C6B C7B 120.37(16) . . ?
C1B C6B C7B 119.86(15) . . ?
N1B C7B N2B 111.65(14) . . ?
N1B C7B C6B 124.83(16) . . ?
N2B C7B C6B 123.52(14) . . ?
C9B C8B N2B 132.86(16) . . ?
C9B C8B C13B 122.26(15) . . ?
N2B C8B C13B 104.87(15) . . ?
C8B C9B C10B 117.21(16) . . ?
C9B C10B C11B 120.98(17) . . ?
C12B C11B C10B 122.38(16) . . ?
C11B C12B C13B 117.10(17) . . ?
N1B C13B C12B 130.49(16) . . ?
N1B C13B C8B 109.43(14) . . ?
C12B C13B C8B 120.05(16) . . ?
C1C O1C Sc1 130.86(11) . . ?
C7C N1C C13C 104.68(15) . . ?
C7C N1C Sc1 121.82(10) . . ?
C13C N1C Sc1 132.59(12) . . ?
C7C N2C C8C 108.14(16) . . ?
O1C C1C C2C 120.54(15) . . ?
O1C C1C C6C 120.98(15) . . ?
C2C C1C C6C 118.47(17) . . ?
C3C C2C C1C 120.59(16) . . ?
C4C C3C C2C 120.99(17) . . ?
C3C C4C C5C 119.38(19) . . ?
C4C C5C C6C 120.63(16) . . ?
C5C C6C C1C 119.94(16) . . ?
C5C C6C C7C 120.02(16) . . ?
C1C C6C C7C 119.98(17) . . ?
N1C C7C N2C 111.71(15) . . ?
N1C C7C C6C 126.94(16) . . ?
N2C C7C C6C 121.35(17) . . ?
C9C C8C C13C 123.43(18) . . ?
C9C C8C N2C 130.78(19) . . ?
C13C C8C N2C 105.78(15) . . ?
C10C C9C C8C 116.52(19) . . ?
C9C C10C C11C 121.22(17) . . ?
C12C C11C C10C 121.38(19) . . ?
C13C C12C C11C 117.74(18) . . ?
C8C C13C C12C 119.68(16) . . ?
C8C C13C N1C 109.68(16) . . ?
C12C C13C N1C 130.63(18) . . ?
C4SA O1SA C1SA 107.44(15) . . ?
O1SA C1SA C2SA 106.17(17) . . ?
C3SA C2SA C1SA 104.66(17) . . ?
C4SA C3SA C2SA 102.59(18) . . ?
O1SA C4SA C3SA 104.51(16) . . ?
C1SB O1SB C4SB 108.40(10) . . ?
O1SB C1SB C2SB 104.76(9) . . ?
C1SB C2SB C3SB 108.94(8) . . ?
C1SB C2SB C3SQ 99.00(10) . . ?
C3SB C2SB C3SQ 28.96(15) . . ?
C2SB C3SB C4SB 102.52(8) . . ?
C4SB C3SQ C2SB 102.53(9) . . ?
O1SB C4SB C3SQ 105.57(11) . . ?
O1SB C4SB C3SB 108.21(11) . . ?
C3SQ C4SB C3SB 28.97(14) . . ?

loop_
_geom_bond_atom_site_label_1
_geom_bond_atom_site_label_2
_geom_bond_distance
_geom_bond_site_symmetry_2
_geom_bond_publ_flag
Sc1 O1A 1.9858(13) . ?
Sc1 O1C 2.0209(13) . ?
Sc1 O1B 2.0546(12) . ?
Sc1 N1B 2.2464(15) . ?
Sc1 N1A 2.2539(15) . ?
Sc1 N1C 2.3726(15) . ?
O1A C1A 1.326(2) . ?
N1A C7A 1.342(2) . ?
N1A C13A 1.404(2) . ?
N2A C7A 1.355(2) . ?
N2A C8A 1.375(2) . ?
C1A C2A 1.400(3) . ?
C1A C6A 1.408(2) . ?
C2A C3A 1.384(3) . ?
C3A C4A 1.379(3) . ?
C4A C5A 1.359(3) . ?
C5A C6A 1.400(2) . ?
C6A C7A 1.455(2) . ?
C8A C9A 1.386(2) . ?
C8A C13A 1.392(3) . ?
C9A C10A 1.372(3) . ?
C10A C11A 1.404(3) . ?
C11A C12A 1.375(3) . ?
C12A C13A 1.394(2) . ?
O1B C1B 1.337(2) . ?
N1B C7B 1.334(2) . ?
N1B C13B 1.394(2) . ?
N2B C7B 1.357(2) . ?
N2B C8B 1.384(2) . ?
C1B C2B 1.391(2) . ?
C1B C6B 1.418(3) . ?
C2B C3B 1.375(3) . ?
C3B C4B 1.386(3) . ?
C4B C5B 1.365(2) . ?
C5B C6B 1.399(2) . ?
C6B C7B 1.460(2) . ?
C8B C9B 1.373(2) . ?
C8B C13B 1.407(2) . ?
C9B C10B 1.374(2) . ?
C10B C11B 1.400(3) . ?
C11B C12B 1.367(3) . ?
C12B C13B 1.395(2) . ?
O1C C1C 1.328(2) . ?
N1C C7C 1.344(2) . ?
N1C C13C 1.412(2) . ?
N2C C7C 1.356(2) . ?
N2C C8C 1.383(2) . ?
C1C C2C 1.391(2) . ?
C1C C6C 1.409(2) . ?
C2C C3C 1.386(3) . ?
C3C C4C 1.379(3) . ?
C4C C5C 1.379(2) . ?
C5C C6C 1.398(3) . ?
C6C C7C 1.448(2) . ?
C8C C9C 1.382(2) . ?
C8C C13C 1.383(3) . ?
C9C C10C 1.378(3) . ?
C10C C11C 1.394(3) . ?
C11C C12C 1.389(2) . ?
C12C C13C 1.386(3) . ?
O1SA C4SA 1.436(3) . ?
O1SA C1SA 1.440(2) . ?
C1SA C2SA 1.531(3) . ?
C2SA C3SA 1.509(3) . ?
C3SA C4SA 1.497(3) . ?
O1SB C1SB 1.4342(17) . ?
O1SB C4SB 1.436(2) . ?
C1SB C2SB 1.5086(9) . ?
C2SB C3SB 1.5090(9) . ?
C2SB C3SQ 1.5104(9) . ?
C3SB C4SB 1.5101(9) . ?
C3SQ C4SB 1.5084(8) . ?
